data_7704369
loop_
_publ_author_name
'Gu, Jin-Zhong'
'Wan, Shi-Mao'
'Kirillova, Marina V.'
'Kirillov, Alexander M.'

_publ_section_title
;
 H-Bonded and metal(ii)-organic architectures assembled from an unexplored
 aromatic tricarboxylic acid: structural variety and functional
 properties.
;
_journal_issue 21
_journal_name_full 'Dalton transactions (Cambridge, England : 2003)'
_journal_page_first 7197
_journal_page_last 7209
_journal_paper_doi 10.1039/d0dt01261k
_journal_volume 49
_journal_year 2020
_chemical_formula_sum 'C32 H19 N3 O6 Zn'
_chemical_formula_weight 606.87
_space_group_crystal_system monoclinic
_space_group_IT_number 14
_space_group_name_Hall '-P 2yn'
_space_group_name_H-M_alt 'P 1 21/n 1'
_atom_sites_solution_hydrogens geom
_audit_creation_method SHELXL-2014/7
_audit_update_record
;
2020-02-17 deposited with the CCDC.	2020-05-11 downloaded from the CCDC.
;
_cell_angle_alpha 90
_cell_angle_beta 108.186(2)
_cell_angle_gamma 90
_cell_formula_units_Z 8
_cell_length_a 17.6863(4)
_cell_length_b 17.2313(3)
_cell_length_c 18.2480(3)
_cell_measurement_reflns_used 21385
_cell_measurement_temperature 293(2)
_cell_measurement_theta_max 64.999
_cell_measurement_theta_min 3.616
_cell_volume 5283.43(18)
_computing_cell_refinement 'Bruker SAINT'
_computing_data_collection 'Bruker APEX2'
_computing_data_reduction 'Bruker SAINT'
_computing_molecular_graphics 'Bruker SHELXTL'
_computing_publication_material 'Bruker SHELXTL'
_computing_structure_refinement 'SHELXL-2014/7 (Sheldrick, 2014)'
_computing_structure_solution 'SHELXL-2014/7 (Sheldrick, 2014)'
_diffrn_ambient_temperature 293(2)
_diffrn_measured_fraction_theta_full 0.980
_diffrn_measured_fraction_theta_max 0.980
_diffrn_measurement_device_type 'Bruker APE-II CCD'
_diffrn_measurement_method '\f and \w scans'
_diffrn_radiation_type CuK\a
_diffrn_radiation_wavelength 1.54178
_diffrn_reflns_av_R_equivalents 0.0343
_diffrn_reflns_av_unetI/netI 0.0383
_diffrn_reflns_Laue_measured_fraction_full 0.980
_diffrn_reflns_Laue_measured_fraction_max 0.980
_diffrn_reflns_limit_h_max 20
_diffrn_reflns_limit_h_min -20
_diffrn_reflns_limit_k_max 20
_diffrn_reflns_limit_k_min -16
_diffrn_reflns_limit_l_max 19
_diffrn_reflns_limit_l_min -21
_diffrn_reflns_number 21385
_diffrn_reflns_point_group_measured_fraction_full 0.980
_diffrn_reflns_point_group_measured_fraction_max 0.980
_diffrn_reflns_theta_full 64.999
_diffrn_reflns_theta_max 64.999
_diffrn_reflns_theta_min 3.616
_diffrn_source 'fine-focus sealed tube'
_exptl_absorpt_coefficient_mu 1.745
_exptl_absorpt_correction_T_max 0.700
_exptl_absorpt_correction_T_min 0.670
_exptl_absorpt_correction_type multi-scan
_exptl_absorpt_process_details SADABS
_exptl_crystal_colour colourless
_exptl_crystal_density_diffrn 1.526
_exptl_crystal_description block
_exptl_crystal_F_000 2480
_exptl_crystal_size_max 0.250
_exptl_crystal_size_mid 0.230
_exptl_crystal_size_min 0.220
_exptl_transmission_factor_max 0.681
_exptl_transmission_factor_min 0.679
_refine_diff_density_max 1.018
_refine_diff_density_min -0.496
_refine_diff_density_rms 0.069
_refine_ls_extinction_method none
_refine_ls_goodness_of_fit_ref 1.024
_refine_ls_hydrogen_treatment constr
_refine_ls_matrix_type full
_refine_ls_number_parameters 759
_refine_ls_number_reflns 8814
_refine_ls_number_restraints 0
_refine_ls_restrained_S_all 1.024
_refine_ls_R_factor_all 0.0627
_refine_ls_R_factor_gt 0.0486
_refine_ls_shift/su_max 0.001
_refine_ls_shift/su_mean 0.000
_refine_ls_structure_factor_coef Fsqd
_refine_ls_weighting_details 'w=1/[\s^2^(Fo^2^)+(0.0878P)^2^+1.8603P] where P=(Fo^2^+2Fc^2^)/3'
_refine_ls_weighting_scheme calc
_refine_ls_wR_factor_gt 0.1338
_refine_ls_wR_factor_ref 0.1515
_reflns_Friedel_coverage 0.000
_reflns_number_gt 6899
_reflns_number_total 8814
_reflns_threshold_expression 'I > 2\s(I)'
_cod_data_source_file d0dt01261k2.cif
_cod_data_source_block 405-5Zn
_cod_depositor_comments 'Adding full bibliography for 7704363--7704371.cif.'
_cod_original_sg_symbol_H-M 'P 21/n'
_cod_database_code 7704369
_shelx_shelxl_version_number 2014/7
_shelx_space_group_comment
;
The symmetry employed for this shelxl refinement is uniquely defined
by the following loop, which should always be used as a source of
symmetry information in preference to the above space-group names.
They are only intended as comments.
;
_shelx_estimated_absorpt_t_min 0.670
_shelx_estimated_absorpt_t_max 0.700

loop_
_space_group_symop_operation_xyz
'x, y, z'
'-x+1/2, y+1/2, -z+1/2'
'-x, -y, -z'
'x-1/2, -y-1/2, z-1/2'

loop_
_atom_site_label
_atom_site_type_symbol
_atom_site_fract_x
_atom_site_fract_y
_atom_site_fract_z
_atom_site_U_iso_or_equiv
_atom_site_adp_type
_atom_site_occupancy
_atom_site_site_symmetry_order
_atom_site_calc_flag
_atom_site_refinement_flags_posn
_atom_site_refinement_flags_adp
_atom_site_refinement_flags_occupancy
_atom_site_disorder_assembly
_atom_site_disorder_group
Zn1 Zn 0.33708(3) 0.07669(2) 0.06511(2) 0.03641(14) Uani 1 1 d . . . . .
Zn2 Zn 0.33927(3) 0.11495(2) 0.56520(2) 0.03809(14) Uani 1 1 d . . . . .
N1 N 0.40345(15) 0.41373(14) -0.02641(13) 0.0337(5) Uani 1 1 d . . . . .
N2 N 0.38235(16) -0.22164(14) 0.46845(13) 0.0343(5) Uani 1 1 d . . . . .
N3 N 0.24303(16) -0.00070(15) 0.01219(16) 0.0415(6) Uani 1 1 d . . . . .
N4 N 0.37029(16) 0.03773(16) -0.03083(15) 0.0397(6) Uani 1 1 d . . . . .
N5 N 0.37241(17) 0.14601(16) 0.46641(15) 0.0415(6) Uani 1 1 d . . . . .
N6 N 0.25144(17) 0.19766(15) 0.51277(18) 0.0481(7) Uani 1 1 d . . . . .
O1 O 0.30978(18) 0.18819(14) 0.03830(16) 0.0589(7) Uani 1 1 d . . . . .
O2 O 0.4401(2) 0.17820(16) 0.07941(19) 0.0838(11) Uani 1 1 d . . . . .
O3 O 0.43502(16) 0.60599(15) 0.42584(13) 0.0533(6) Uani 1 1 d . . . . .
O4 O 0.38774(19) 0.70124(14) 0.34154(14) 0.0576(7) Uani 1 1 d . . . . .
H4 H 0.3921 0.7263 0.3809 0.086 Uiso 1 1 calc R U . . .
O5 O 0.3212(2) 0.12050(15) -0.32633(15) 0.0633(8) Uani 1 1 d . . . . .
O6 O 0.41395(15) 0.19340(16) -0.34538(13) 0.0539(6) Uani 1 1 d . . . . .
O7 O 0.39892(14) 0.00583(15) 0.15660(13) 0.0464(6) Uani 1 1 d . . . . .
O8 O 0.30247(18) 0.07649(15) 0.17136(14) 0.0559(7) Uani 1 1 d . . . . .
O9 O 0.27702(14) 0.00652(13) 0.52476(14) 0.0465(5) Uani 1 1 d . . . . .
O10 O 0.40617(15) 0.00860(13) 0.57438(15) 0.0520(6) Uani 1 1 d . . . . .
O11 O 0.39035(19) -0.50658(14) 0.84504(14) 0.0576(7) Uani 1 1 d . . . . .
H11 H 0.3954 -0.5305 0.8852 0.086 Uiso 1 1 calc R U . . .
O12 O 0.41228(16) -0.40378(14) 0.92356(13) 0.0505(6) Uani 1 1 d . . . . .
C1 C 0.3784(3) 0.21637(19) 0.05428(18) 0.0495(9) Uani 1 1 d . . . . .
C2 C 0.38538(19) 0.30352(17) 0.04443(17) 0.0356(6) Uani 1 1 d . . . . .
C3 C 0.38789(19) 0.35081(17) 0.10605(17) 0.0366(6) Uani 1 1 d . . . . .
H3 H 0.3818 0.3292 0.1506 0.044 Uiso 1 1 calc R U . . .
C4 C 0.39941(17) 0.43040(16) 0.10263(16) 0.0314(6) Uani 1 1 d . . . . .
C5 C 0.40657(19) 0.45841(16) 0.03343(16) 0.0351(6) Uani 1 1 d . . . . .
H5 H 0.4139 0.5114 0.0291 0.042 Uiso 1 1 calc R U . . .
C6 C 0.39396(18) 0.33634(16) -0.02218(17) 0.0333(6) Uani 1 1 d . . . . .
C7 C 0.39212(18) 0.29149(15) -0.09196(15) 0.0315(6) Uani 1 1 d . . . . .
C8 C 0.3319(2) 0.23741(18) -0.12341(17) 0.0391(7) Uani 1 1 d . . . . .
H8 H 0.2942 0.2276 -0.0987 0.047 Uiso 1 1 calc R U . . .
C9 C 0.3275(2) 0.19834(18) -0.19048(17) 0.0420(7) Uani 1 1 d . . . . .
H9 H 0.2864 0.1632 -0.2110 0.050 Uiso 1 1 calc R U . . .
C10 C 0.38370(19) 0.21079(17) -0.22772(17) 0.0365(6) Uani 1 1 d . . . . .
C11 C 0.3732(2) 0.1722(2) -0.30424(18) 0.0459(8) Uani 1 1 d . . . . .
C12 C 0.44445(19) 0.2639(2) -0.19627(18) 0.0419(7) Uani 1 1 d . . . . .
H12 H 0.4828 0.2727 -0.2205 0.050 Uiso 1 1 calc R U . . .
C13 C 0.44839(18) 0.30363(19) -0.12971(17) 0.0389(7) Uani 1 1 d . . . . .
H13 H 0.4893 0.3391 -0.1097 0.047 Uiso 1 1 calc R U . . .
C14 C 0.40445(17) 0.48301(17) 0.16846(16) 0.0321(6) Uani 1 1 d . . . . .
C15 C 0.4345(2) 0.45623(18) 0.24421(17) 0.0396(7) Uani 1 1 d . . . . .
H15 H 0.4523 0.4053 0.2535 0.048 Uiso 1 1 calc R U . . .
C16 C 0.4379(2) 0.50467(19) 0.30547(18) 0.0416(7) Uani 1 1 d . . . . .
H16 H 0.4584 0.4863 0.3557 0.050 Uiso 1 1 calc R U . . .
C17 C 0.41084(18) 0.58105(17) 0.29233(17) 0.0345(6) Uani 1 1 d . . . . .
C18 C 0.41305(19) 0.63022(19) 0.36013(18) 0.0385(7) Uani 1 1 d . . . . .
C19 C 0.38162(19) 0.60782(17) 0.21724(18) 0.0375(7) Uani 1 1 d . . . . .
H19 H 0.3639 0.6588 0.2079 0.045 Uiso 1 1 calc R U . . .
C20 C 0.37850(18) 0.55957(17) 0.15622(17) 0.0353(6) Uani 1 1 d . . . . .
H20 H 0.3588 0.5784 0.1061 0.042 Uiso 1 1 calc R U . . .
C21 C 0.35385(19) 0.02536(18) 0.19520(17) 0.0378(7) Uani 1 1 d . . . . .
C22 C 0.36044(18) -0.01671(16) 0.26881(16) 0.0318(6) Uani 1 1 d . . . . .
C23 C 0.42170(17) -0.06816(17) 0.30116(16) 0.0326(6) Uani 1 1 d . . . . .
H23 H 0.4620 -0.0747 0.2789 0.039 Uiso 1 1 calc R U . . .
C24 C 0.42356(18) -0.10995(16) 0.36628(16) 0.0324(6) Uani 1 1 d . . . . .
H24 H 0.4648 -0.1448 0.3874 0.039 Uiso 1 1 calc R U . . .
C25 C 0.36388(17) -0.10006(15) 0.40058(15) 0.0284(6) Uani 1 1 d . . . . .
C26 C 0.30229(18) -0.04782(17) 0.36757(16) 0.0345(6) Uani 1 1 d . . . . .
H26 H 0.2623 -0.0405 0.3900 0.041 Uiso 1 1 calc R U . . .
C27 C 0.30027(19) -0.00735(18) 0.30241(17) 0.0367(6) Uani 1 1 d . . . . .
H27 H 0.2585 0.0266 0.2804 0.044 Uiso 1 1 calc R U . . .
C28 C 0.36487(17) -0.14566(16) 0.46986(16) 0.0304(6) Uani 1 1 d . . . . .
C29 C 0.34969(17) -0.11313(16) 0.53393(16) 0.0302(6) Uani 1 1 d . . . . .
C30 C 0.34216(19) -0.02652(17) 0.54400(16) 0.0342(6) Uani 1 1 d . . . . .
C31 C 0.35185(18) -0.16054(16) 0.59570(16) 0.0340(6) Uani 1 1 d . . . . .
H31 H 0.3405 -0.1399 0.6382 0.041 Uiso 1 1 calc R U . . .
C32 C 0.37078(19) -0.23864(16) 0.59488(17) 0.0348(6) Uani 1 1 d . . . . .
C33 C 0.38556(19) -0.26596(16) 0.52894(17) 0.0367(6) Uani 1 1 d . . . . .
H33 H 0.3984 -0.3181 0.5271 0.044 Uiso 1 1 calc R U . . .
C34 C 0.37894(18) -0.28938(17) 0.66233(17) 0.0346(6) Uani 1 1 d . . . . .
C35 C 0.3569(2) -0.36704(18) 0.65289(17) 0.0382(7) Uani 1 1 d . . . . .
H35 H 0.3378 -0.3878 0.6035 0.046 Uiso 1 1 calc R U . . .
C36 C 0.3631(2) -0.41398(17) 0.71627(18) 0.0400(7) Uani 1 1 d . . . . .
H36 H 0.3486 -0.4660 0.7090 0.048 Uiso 1 1 calc R U . . .
C37 C 0.39058(19) -0.38401(18) 0.79002(18) 0.0366(6) Uani 1 1 d . . . . .
C38 C 0.3981(2) -0.43216(18) 0.85977(18) 0.0392(7) Uani 1 1 d . . . . .
C39 C 0.4131(2) -0.30645(18) 0.80030(17) 0.0396(7) Uani 1 1 d . . . . .
H39 H 0.4319 -0.2857 0.8497 0.048 Uiso 1 1 calc R U . . .
C40 C 0.4076(2) -0.26021(17) 0.73701(17) 0.0397(7) Uani 1 1 d . . . . .
H40 H 0.4234 -0.2086 0.7445 0.048 Uiso 1 1 calc R U . . .
C41 C 0.1817(2) -0.0200(2) 0.0351(3) 0.0608(10) Uani 1 1 d . . . . .
H41 H 0.1754 0.0041 0.0785 0.073 Uiso 1 1 calc R U . . .
C42 C 0.1254(3) -0.0760(3) -0.0043(4) 0.0818(15) Uani 1 1 d . . . . .
H42 H 0.0825 -0.0881 0.0129 0.098 Uiso 1 1 calc R U . . .
C43 C 0.1338(3) -0.1118(3) -0.0668(3) 0.0850(17) Uani 1 1 d . . . . .
H43 H 0.0971 -0.1492 -0.0924 0.102 Uiso 1 1 calc R U . . .
C44 C 0.1977(3) -0.0928(2) -0.0932(3) 0.0670(12) Uani 1 1 d . . . . .
C45 C 0.2514(2) -0.03662(18) -0.0509(2) 0.0461(8) Uani 1 1 d . . . . .
C46 C 0.2110(4) -0.1255(3) -0.1602(3) 0.096(2) Uani 1 1 d . . . . .
H46 H 0.1758 -0.1627 -0.1886 0.115 Uiso 1 1 calc R U . . .
C47 C 0.2717(4) -0.1044(3) -0.1827(3) 0.0971(19) Uani 1 1 d . . . . .
H47 H 0.2777 -0.1267 -0.2269 0.117 Uiso 1 1 calc R U . . .
C48 C 0.3290(3) -0.0480(3) -0.1415(2) 0.0710(13) Uani 1 1 d . . . . .
C49 C 0.3189(2) -0.01513(19) -0.07428(19) 0.0448(8) Uani 1 1 d . . . . .
C50 C 0.3953(4) -0.0220(4) -0.1626(3) 0.0875(17) Uani 1 1 d . . . . .
H50 H 0.4044 -0.0416 -0.2066 0.105 Uiso 1 1 calc R U . . .
C51 C 0.4451(3) 0.0310(3) -0.1190(3) 0.0783(14) Uani 1 1 d . . . . .
H51 H 0.4886 0.0482 -0.1328 0.094 Uiso 1 1 calc R U . . .
C52 C 0.4315(2) 0.0602(2) -0.0530(2) 0.0546(9) Uani 1 1 d . . . . .
H52 H 0.4666 0.0968 -0.0234 0.066 Uiso 1 1 calc R U . . .
C53 C 0.4303(2) 0.1158(2) 0.4426(2) 0.0528(9) Uani 1 1 d . . . . .
H53 H 0.4638 0.0790 0.4735 0.063 Uiso 1 1 calc R U . . .
C54 C 0.4429(3) 0.1370(3) 0.3737(3) 0.0737(13) Uani 1 1 d . . . . .
H54 H 0.4827 0.1136 0.3582 0.088 Uiso 1 1 calc R U . . .
C55 C 0.3957(4) 0.1926(4) 0.3296(3) 0.0849(17) Uani 1 1 d . . . . .
H55 H 0.4040 0.2084 0.2840 0.102 Uiso 1 1 calc R U . . .
C56 C 0.3346(3) 0.2261(3) 0.3525(2) 0.0743(14) Uani 1 1 d . . . . .
C57 C 0.3244(2) 0.1998(2) 0.4222(2) 0.0493(8) Uani 1 1 d . . . . .
C58 C 0.2807(5) 0.2840(4) 0.3110(4) 0.118(3) Uani 1 1 d . . . . .
H58 H 0.2873 0.3036 0.2658 0.142 Uiso 1 1 calc R U . . .
C59 C 0.2208(5) 0.3117(4) 0.3341(4) 0.120(3) Uani 1 1 d . . . . .
H59 H 0.1866 0.3487 0.3042 0.144 Uiso 1 1 calc R U . . .
C60 C 0.2090(3) 0.2852(2) 0.4036(3) 0.0782(16) Uani 1 1 d . . . . .
C61 C 0.2605(2) 0.22818(19) 0.4474(2) 0.0547(10) Uani 1 1 d . . . . .
C62 C 0.1475(3) 0.3102(3) 0.4307(4) 0.112(3) Uani 1 1 d . . . . .
H62 H 0.1127 0.3485 0.4041 0.134 Uiso 1 1 calc R U . . .
C63 C 0.1382(3) 0.2794(3) 0.4948(4) 0.097(2) Uani 1 1 d . . . . .
H63 H 0.0963 0.2954 0.5118 0.116 Uiso 1 1 calc R U . . .
C64 C 0.1923(2) 0.2226(2) 0.5364(3) 0.0688(12) Uani 1 1 d . . . . .
H64 H 0.1861 0.2023 0.5814 0.083 Uiso 1 1 calc R U . . .

loop_
_atom_site_aniso_label
_atom_site_aniso_U_11
_atom_site_aniso_U_22
_atom_site_aniso_U_33
_atom_site_aniso_U_23
_atom_site_aniso_U_13
_atom_site_aniso_U_12
Zn1 0.0567(3) 0.0264(2) 0.0271(2) 0.00314(15) 0.01430(18) -0.00179(16)
Zn2 0.0622(3) 0.0236(2) 0.0283(2) -0.00169(15) 0.01379(19) 0.00457(16)
N1 0.0546(15) 0.0232(12) 0.0252(12) 0.0002(9) 0.0150(11) 0.0008(10)
N2 0.0609(15) 0.0205(11) 0.0260(12) -0.0022(9) 0.0200(11) 0.0011(10)
N3 0.0463(14) 0.0317(13) 0.0438(15) 0.0043(11) 0.0101(12) 0.0013(11)
N4 0.0520(15) 0.0366(14) 0.0320(13) 0.0009(11) 0.0152(12) 0.0058(11)
N5 0.0564(16) 0.0358(14) 0.0292(13) 0.0008(11) 0.0087(12) -0.0062(12)
N6 0.0523(16) 0.0264(13) 0.0590(18) -0.0034(13) 0.0079(14) 0.0008(11)
O1 0.097(2) 0.0302(12) 0.0628(16) -0.0004(11) 0.0443(16) -0.0124(13)
O2 0.116(3) 0.0318(14) 0.072(2) -0.0001(14) -0.0167(18) 0.0054(16)
O3 0.0772(17) 0.0495(14) 0.0323(13) -0.0084(11) 0.0158(11) 0.0145(12)
O4 0.111(2) 0.0319(12) 0.0348(12) -0.0078(10) 0.0302(14) 0.0063(13)
O5 0.108(2) 0.0442(14) 0.0376(13) -0.0166(11) 0.0236(14) -0.0135(15)
O6 0.0623(15) 0.0664(17) 0.0359(12) -0.0122(12) 0.0193(11) 0.0108(12)
O7 0.0555(13) 0.0568(14) 0.0324(11) 0.0143(10) 0.0216(10) 0.0049(11)
O8 0.0926(19) 0.0457(14) 0.0345(12) 0.0156(11) 0.0272(13) 0.0222(13)
O9 0.0568(14) 0.0290(11) 0.0547(14) -0.0038(10) 0.0188(11) 0.0052(10)
O10 0.0595(15) 0.0283(11) 0.0595(15) -0.0030(11) 0.0060(12) -0.0006(10)
O11 0.110(2) 0.0325(12) 0.0337(12) 0.0095(10) 0.0275(13) -0.0006(13)
O12 0.0824(17) 0.0386(12) 0.0315(12) 0.0074(10) 0.0190(11) 0.0008(11)
C1 0.096(3) 0.0266(16) 0.0238(15) -0.0009(12) 0.0165(16) -0.0020(18)
C2 0.0568(18) 0.0231(14) 0.0277(14) 0.0015(11) 0.0143(13) -0.0017(12)
C3 0.0590(18) 0.0267(14) 0.0278(14) 0.0023(12) 0.0188(13) -0.0016(13)
C4 0.0427(15) 0.0280(14) 0.0244(14) -0.0005(11) 0.0120(11) 0.0028(11)
C5 0.0549(17) 0.0229(13) 0.0293(15) 0.0001(11) 0.0160(13) -0.0011(12)
C6 0.0477(16) 0.0239(14) 0.0289(14) -0.0006(11) 0.0127(12) 0.0020(11)
C7 0.0482(16) 0.0219(13) 0.0216(13) 0.0018(11) 0.0070(11) 0.0042(11)
C8 0.0567(18) 0.0347(16) 0.0290(15) -0.0035(13) 0.0177(13) -0.0079(13)
C9 0.0595(19) 0.0333(15) 0.0307(15) -0.0060(13) 0.0107(14) -0.0065(14)
C10 0.0540(17) 0.0274(14) 0.0268(14) -0.0018(12) 0.0106(13) 0.0097(12)
C11 0.065(2) 0.0390(18) 0.0313(16) -0.0018(14) 0.0112(15) 0.0205(16)
C12 0.0469(17) 0.0463(18) 0.0362(16) -0.0017(14) 0.0181(14) 0.0049(14)
C13 0.0448(16) 0.0377(16) 0.0347(16) -0.0058(13) 0.0129(13) -0.0042(13)
C14 0.0411(15) 0.0288(14) 0.0281(14) -0.0037(12) 0.0135(12) -0.0028(11)
C15 0.0592(19) 0.0310(15) 0.0285(15) -0.0021(12) 0.0135(13) 0.0089(13)
C16 0.0575(19) 0.0392(17) 0.0270(15) -0.0024(13) 0.0116(13) 0.0072(14)
C17 0.0440(16) 0.0295(15) 0.0334(15) -0.0078(12) 0.0169(13) -0.0048(12)
C18 0.0488(17) 0.0365(16) 0.0325(17) -0.0093(13) 0.0160(13) -0.0043(13)
C19 0.0511(17) 0.0262(14) 0.0382(17) -0.0045(12) 0.0184(14) -0.0010(12)
C20 0.0498(16) 0.0303(14) 0.0265(14) -0.0005(12) 0.0129(12) -0.0007(12)
C21 0.0530(18) 0.0318(15) 0.0286(15) 0.0031(12) 0.0124(13) -0.0053(13)
C22 0.0451(15) 0.0282(14) 0.0222(13) -0.0032(11) 0.0109(11) -0.0036(11)
C23 0.0396(15) 0.0366(15) 0.0243(13) -0.0021(12) 0.0138(11) -0.0022(12)
C24 0.0437(15) 0.0267(14) 0.0274(14) 0.0002(11) 0.0121(12) 0.0022(11)
C25 0.0426(15) 0.0216(12) 0.0218(13) -0.0019(10) 0.0112(11) -0.0036(10)
C26 0.0439(16) 0.0352(15) 0.0289(14) 0.0016(12) 0.0180(12) 0.0041(12)
C27 0.0469(16) 0.0358(15) 0.0274(14) 0.0055(12) 0.0116(12) 0.0081(12)
C28 0.0422(15) 0.0243(13) 0.0256(14) -0.0004(11) 0.0118(11) -0.0017(11)
C29 0.0451(15) 0.0226(13) 0.0248(13) -0.0004(10) 0.0137(12) 0.0000(11)
C30 0.0573(18) 0.0261(14) 0.0229(13) 0.0010(11) 0.0177(13) 0.0020(13)
C31 0.0546(17) 0.0248(14) 0.0270(14) -0.0020(11) 0.0190(13) 0.0001(12)
C32 0.0573(18) 0.0237(13) 0.0293(14) 0.0042(12) 0.0219(13) 0.0039(12)
C33 0.0612(18) 0.0210(13) 0.0312(15) -0.0015(12) 0.0192(14) 0.0005(12)
C34 0.0503(16) 0.0281(14) 0.0292(14) 0.0039(12) 0.0179(12) 0.0016(12)
C35 0.0622(19) 0.0275(14) 0.0243(14) 0.0015(12) 0.0128(13) -0.0019(13)
C36 0.0599(19) 0.0252(14) 0.0371(17) 0.0049(13) 0.0184(14) -0.0025(13)
C37 0.0482(16) 0.0332(15) 0.0310(15) 0.0062(12) 0.0162(13) 0.0037(12)
C38 0.0526(18) 0.0355(16) 0.0314(16) 0.0078(13) 0.0159(13) 0.0042(13)
C39 0.0583(19) 0.0331(16) 0.0283(15) 0.0002(12) 0.0146(13) 0.0003(13)
C40 0.0638(19) 0.0260(14) 0.0313(15) 0.0001(12) 0.0175(14) -0.0031(13)
C41 0.052(2) 0.058(2) 0.072(3) 0.008(2) 0.0199(19) -0.0031(17)
C42 0.053(2) 0.071(3) 0.112(4) 0.013(3) 0.014(3) -0.017(2)
C43 0.061(3) 0.054(3) 0.112(4) 0.000(3) -0.013(3) -0.016(2)
C44 0.069(3) 0.0327(18) 0.076(3) -0.0065(19) -0.011(2) 0.0005(17)
C45 0.0531(19) 0.0281(15) 0.0462(19) -0.0023(14) -0.0002(15) 0.0055(13)
C46 0.120(5) 0.052(3) 0.082(4) -0.035(3) -0.018(3) 0.002(3)
C47 0.136(5) 0.078(4) 0.069(3) -0.042(3) 0.020(3) 0.013(4)
C48 0.100(3) 0.060(3) 0.049(2) -0.018(2) 0.018(2) 0.022(2)
C49 0.062(2) 0.0330(16) 0.0359(17) -0.0011(13) 0.0106(15) 0.0133(14)
C50 0.111(4) 0.101(4) 0.066(3) -0.013(3) 0.050(3) 0.032(3)
C51 0.085(3) 0.095(4) 0.073(3) 0.013(3) 0.052(3) 0.028(3)
C52 0.057(2) 0.060(2) 0.052(2) 0.0102(18) 0.0247(18) 0.0097(18)
C53 0.058(2) 0.059(2) 0.0401(19) -0.0069(16) 0.0132(16) -0.0109(17)
C54 0.081(3) 0.093(4) 0.054(2) -0.014(2) 0.031(2) -0.034(3)
C55 0.112(4) 0.099(4) 0.049(2) 0.003(3) 0.032(3) -0.043(3)
C56 0.102(3) 0.059(3) 0.044(2) 0.020(2) -0.005(2) -0.028(2)
C57 0.065(2) 0.0348(17) 0.0376(18) 0.0048(14) 0.0005(15) -0.0142(15)
C58 0.160(7) 0.094(5) 0.070(4) 0.054(4) -0.007(4) -0.027(5)
C59 0.134(6) 0.065(4) 0.103(5) 0.053(4) -0.047(4) -0.006(4)
C60 0.078(3) 0.0350(19) 0.086(3) 0.011(2) -0.027(2) 0.0060(19)
C61 0.068(2) 0.0229(15) 0.053(2) 0.0054(15) -0.0113(17) -0.0075(15)
C62 0.080(4) 0.048(3) 0.154(6) -0.003(3) -0.039(4) 0.022(3)
C63 0.056(3) 0.060(3) 0.157(6) -0.023(4) 0.009(3) 0.012(2)
C64 0.055(2) 0.045(2) 0.104(4) -0.014(2) 0.020(2) 0.0019(17)

loop_
_atom_type_symbol
_atom_type_description
_atom_type_scat_dispersion_real
_atom_type_scat_dispersion_imag
_atom_type_scat_source
C C 0.0181 0.0091 'International Tables Vol C Tables 4.2.6.8 and 6.1.1.4'
H H 0.0000 0.0000 'International Tables Vol C Tables 4.2.6.8 and 6.1.1.4'
N N 0.0311 0.0180 'International Tables Vol C Tables 4.2.6.8 and 6.1.1.4'
O O 0.0492 0.0322 'International Tables Vol C Tables 4.2.6.8 and 6.1.1.4'
Zn Zn -1.5491 0.6778 'International Tables Vol C Tables 4.2.6.8 and 6.1.1.4'

loop_
_geom_angle_atom_site_label_1
_geom_angle_atom_site_label_2
_geom_angle_atom_site_label_3
_geom_angle
_geom_angle_site_symmetry_1
_geom_angle_site_symmetry_3
_geom_angle_publ_flag
O1 Zn1 O7 141.65(11) . . ?
O1 Zn1 N3 113.43(11) . . ?
O7 Zn1 N3 97.92(10) . . ?
O1 Zn1 N4 102.09(10) . . ?
O7 Zn1 N4 105.35(10) . . ?
N3 Zn1 N4 78.74(11) . . ?
O1 Zn1 O8 95.98(9) . . ?
O7 Zn1 O8 61.00(9) . . ?
N3 Zn1 O8 90.34(11) . . ?
N4 Zn1 O8 161.46(10) . . ?
O1 Zn1 O2 57.48(11) . . ?
O7 Zn1 O2 98.31(10) . . ?
N3 Zn1 O2 160.03(11) . . ?
N4 Zn1 O2 85.79(12) . . ?
O8 Zn1 O2 107.72(12) . . ?
O5 Zn2 N6 95.14(12) 1_556 . ?
O5 Zn2 N5 161.36(10) 1_556 . ?
N6 Zn2 N5 78.71(12) . . ?
O5 Zn2 O10 101.90(11) 1_556 . ?
N6 Zn2 O10 156.72(11) . . ?
N5 Zn2 O10 89.43(11) . . ?
O5 Zn2 O9 98.56(10) 1_556 . ?
N6 Zn2 O9 101.75(10) . . ?
N5 Zn2 O9 99.92(10) . . ?
O10 Zn2 O9 60.32(9) . . ?
O5 Zn2 O6 60.60(10) 1_556 1_556 ?
N6 Zn2 O6 96.17(10) . 1_556 ?
N5 Zn2 O6 102.24(10) . 1_556 ?
O10 Zn2 O6 105.96(9) . 1_556 ?
O9 Zn2 O6 153.79(10) . 1_556 ?
O5 Zn2 C11 30.45(12) 1_556 1_556 ?
N6 Zn2 C11 95.18(11) . 1_556 ?
N5 Zn2 C11 131.80(12) . 1_556 ?
O10 Zn2 C11 107.56(10) . 1_556 ?
O9 Zn2 C11 127.88(11) . 1_556 ?
O6 Zn2 C11 30.20(11) 1_556 1_556 ?
C5 N1 C6 120.1(2) . . ?
C33 N2 C28 119.6(2) . . ?
C41 N3 C45 118.2(3) . . ?
C41 N3 Zn1 128.3(3) . . ?
C45 N3 Zn1 113.4(2) . . ?
C52 N4 C49 118.7(3) . . ?
C52 N4 Zn1 128.4(3) . . ?
C49 N4 Zn1 112.8(2) . . ?
C53 N5 C57 118.6(3) . . ?
C53 N5 Zn2 128.2(2) . . ?
C57 N5 Zn2 113.1(2) . . ?
C64 N6 C61 118.9(4) . . ?
C64 N6 Zn2 128.2(3) . . ?
C61 N6 Zn2 112.9(2) . . ?
C1 O1 Zn1 99.9(2) . . ?
C1 O2 Zn1 78.6(2) . . ?
C18 O4 H4 109.5 . . ?
C11 O5 Zn2 91.3(2) . 1_554 ?
C11 O6 Zn2 86.6(2) . 1_554 ?
C21 O7 Zn1 91.49(19) . . ?
C21 O8 Zn1 86.32(19) . . ?
C30 O9 Zn2 88.34(19) . . ?
C30 O10 Zn2 88.74(19) . . ?
C38 O11 H11 109.5 . . ?
O2 C1 O1 124.0(3) . . ?
O2 C1 C2 118.4(4) . . ?
O1 C1 C2 117.6(3) . . ?
C3 C2 C6 119.2(3) . . ?
C3 C2 C1 118.1(3) . . ?
C6 C2 C1 122.6(3) . . ?
C2 C3 C4 121.0(3) . . ?
C2 C3 H3 119.5 . . ?
C4 C3 H3 119.5 . . ?
C3 C4 C5 116.0(3) . . ?
C3 C4 C14 122.6(3) . . ?
C5 C4 C14 121.5(3) . . ?
N1 C5 C4 123.6(3) . . ?
N1 C5 H5 118.2 . . ?
C4 C5 H5 118.2 . . ?
N1 C6 C2 120.1(3) . . ?
N1 C6 C7 115.9(2) . . ?
C2 C6 C7 124.0(3) . . ?
C13 C7 C8 117.9(3) . . ?
C13 C7 C6 121.3(3) . . ?
C8 C7 C6 120.7(3) . . ?
C9 C8 C7 121.0(3) . . ?
C9 C8 H8 119.5 . . ?
C7 C8 H8 119.5 . . ?
C8 C9 C10 120.7(3) . . ?
C8 C9 H9 119.7 . . ?
C10 C9 H9 119.7 . . ?
C9 C10 C12 118.6(3) . . ?
C9 C10 C11 119.2(3) . . ?
C12 C10 C11 121.9(3) . . ?
O6 C11 O5 121.2(3) . . ?
O6 C11 C10 120.2(3) . . ?
O5 C11 C10 118.5(3) . . ?
O6 C11 Zn2 63.17(18) . 1_554 ?
O5 C11 Zn2 58.22(17) . 1_554 ?
C10 C11 Zn2 173.1(2) . 1_554 ?
C13 C12 C10 120.7(3) . . ?
C13 C12 H12 119.6 . . ?
C10 C12 H12 119.6 . . ?
C12 C13 C7 121.0(3) . . ?
C12 C13 H13 119.5 . . ?
C7 C13 H13 119.5 . . ?
C20 C14 C15 118.5(3) . . ?
C20 C14 C4 121.0(3) . . ?
C15 C14 C4 120.5(3) . . ?
C16 C15 C14 120.6(3) . . ?
C16 C15 H15 119.7 . . ?
C14 C15 H15 119.7 . . ?
C15 C16 C17 120.3(3) . . ?
C15 C16 H16 119.8 . . ?
C17 C16 H16 119.8 . . ?
C19 C17 C16 119.1(3) . . ?
C19 C17 C18 122.5(3) . . ?
C16 C17 C18 118.4(3) . . ?
O3 C18 O4 123.7(3) . . ?
O3 C18 C17 122.8(3) . . ?
O4 C18 C17 113.4(3) . . ?
C20 C19 C17 120.5(3) . . ?
C20 C19 H19 119.7 . . ?
C17 C19 H19 119.7 . . ?
C19 C20 C14 121.0(3) . . ?
C19 C20 H20 119.5 . . ?
C14 C20 H20 119.5 . . ?
O8 C21 O7 120.9(3) . . ?
O8 C21 C22 120.0(3) . . ?
O7 C21 C22 119.0(3) . . ?
C23 C22 C27 119.4(3) . . ?
C23 C22 C21 121.6(3) . . ?
C27 C22 C21 118.8(3) . . ?
C24 C23 C22 120.5(3) . . ?
C24 C23 H23 119.8 . . ?
C22 C23 H23 119.8 . . ?
C23 C24 C25 120.3(3) . . ?
C23 C24 H24 119.9 . . ?
C25 C24 H24 119.9 . . ?
C24 C25 C26 118.9(3) . . ?
C24 C25 C28 120.5(3) . . ?
C26 C25 C28 120.6(2) . . ?
C27 C26 C25 120.6(3) . . ?
C27 C26 H26 119.7 . . ?
C25 C26 H26 119.7 . . ?
C26 C27 C22 120.4(3) . . ?
C26 C27 H27 119.8 . . ?
C22 C27 H27 119.8 . . ?
N2 C28 C29 120.8(3) . . ?
N2 C28 C25 116.1(2) . . ?
C29 C28 C25 123.1(2) . . ?
C31 C29 C28 118.8(3) . . ?
C31 C29 C30 117.7(2) . . ?
C28 C29 C30 123.0(2) . . ?
O9 C30 O10 122.6(3) . . ?
O9 C30 C29 122.0(3) . . ?
O10 C30 C29 115.4(3) . . ?
C29 C31 C32 120.6(3) . . ?
C29 C31 H31 119.7 . . ?
C32 C31 H31 119.7 . . ?
C31 C32 C33 116.7(3) . . ?
C31 C32 C34 121.7(3) . . ?
C33 C32 C34 121.6(3) . . ?
N2 C33 C32 123.6(3) . . ?
N2 C33 H33 118.2 . . ?
C32 C33 H33 118.2 . . ?
C40 C34 C35 118.2(3) . . ?
C40 C34 C32 120.8(3) . . ?
C35 C34 C32 121.0(3) . . ?
C36 C35 C34 120.8(3) . . ?
C36 C35 H35 119.6 . . ?
C34 C35 H35 119.6 . . ?
C37 C36 C35 120.5(3) . . ?
C37 C36 H36 119.8 . . ?
C35 C36 H36 119.8 . . ?
C36 C37 C39 119.3(3) . . ?
C36 C37 C38 122.3(3) . . ?
C39 C37 C38 118.3(3) . . ?
O12 C38 O11 124.7(3) . . ?
O12 C38 C37 122.1(3) . . ?
O11 C38 C37 113.2(3) . . ?
C40 C39 C37 120.0(3) . . ?
C40 C39 H39 120.0 . . ?
C37 C39 H39 120.0 . . ?
C39 C40 C34 121.3(3) . . ?
C39 C40 H40 119.4 . . ?
C34 C40 H40 119.4 . . ?
N3 C41 C42 121.9(4) . . ?
N3 C41 H41 119.0 . . ?
C42 C41 H41 119.0 . . ?
C43 C42 C41 120.0(5) . . ?
C43 C42 H42 120.0 . . ?
C41 C42 H42 120.0 . . ?
C42 C43 C44 119.9(4) . . ?
C42 C43 H43 120.0 . . ?
C44 C43 H43 120.0 . . ?
C43 C44 C45 116.9(4) . . ?
C43 C44 C46 124.7(5) . . ?
C45 C44 C46 118.5(5) . . ?
N3 C45 C44 123.1(4) . . ?
N3 C45 C49 117.2(3) . . ?
C44 C45 C49 119.7(4) . . ?
C47 C46 C44 121.7(5) . . ?
C47 C46 H46 119.1 . . ?
C44 C46 H46 119.1 . . ?
C46 C47 C48 122.4(5) . . ?
C46 C47 H47 118.8 . . ?
C48 C47 H47 118.8 . . ?
C49 C48 C50 116.7(4) . . ?
C49 C48 C47 117.9(5) . . ?
C50 C48 C47 125.5(5) . . ?
N4 C49 C48 122.4(4) . . ?
N4 C49 C45 117.9(3) . . ?
C48 C49 C45 119.8(4) . . ?
C51 C50 C48 119.9(4) . . ?
C51 C50 H50 120.0 . . ?
C48 C50 H50 120.0 . . ?
C50 C51 C52 120.0(5) . . ?
C50 C51 H51 120.0 . . ?
C52 C51 H51 120.0 . . ?
N4 C52 C51 122.4(4) . . ?
N4 C52 H52 118.8 . . ?
C51 C52 H52 118.8 . . ?
N5 C53 C54 123.1(4) . . ?
N5 C53 H53 118.4 . . ?
C54 C53 H53 118.4 . . ?
C55 C54 C53 118.6(5) . . ?
C55 C54 H54 120.7 . . ?
C53 C54 H54 120.7 . . ?
C54 C55 C56 120.3(4) . . ?
C54 C55 H55 119.9 . . ?
C56 C55 H55 119.9 . . ?
C55 C56 C57 117.6(4) . . ?
C55 C56 C58 125.5(5) . . ?
C57 C56 C58 116.8(6) . . ?
N5 C57 C56 121.8(4) . . ?
N5 C57 C61 117.2(3) . . ?
C56 C57 C61 121.0(4) . . ?
C59 C58 C56 122.9(6) . . ?
C59 C58 H58 118.5 . . ?
C56 C58 H58 118.5 . . ?
C58 C59 C60 121.0(5) . . ?
C58 C59 H59 119.5 . . ?
C60 C59 H59 119.5 . . ?
C62 C60 C61 116.9(5) . . ?
C62 C60 C59 124.4(5) . . ?
C61 C60 C59 118.7(6) . . ?
N6 C61 C60 122.4(4) . . ?
N6 C61 C57 118.1(3) . . ?
C60 C61 C57 119.5(4) . . ?
C63 C62 C60 120.6(5) . . ?
C63 C62 H62 119.7 . . ?
C60 C62 H62 119.7 . . ?
C62 C63 C64 119.7(5) . . ?
C62 C63 H63 120.1 . . ?
C64 C63 H63 120.1 . . ?
N6 C64 C63 121.5(5) . . ?
N6 C64 H64 119.3 . . ?
C63 C64 H64 119.3 . . ?

loop_
_geom_bond_atom_site_label_1
_geom_bond_atom_site_label_2
_geom_bond_distance
_geom_bond_site_symmetry_2
_geom_bond_publ_flag
Zn1 O1 2.004(3) . ?
Zn1 O7 2.082(2) . ?
Zn1 N3 2.115(3) . ?
Zn1 N4 2.122(3) . ?
Zn1 O8 2.208(2) . ?
Zn1 O2 2.480(4) . ?
Zn2 O5 2.103(3) 1_556 ?
Zn2 N6 2.105(3) . ?
Zn2 N5 2.131(3) . ?
Zn2 O10 2.159(2) . ?
Zn2 O9 2.177(2) . ?
Zn2 O6 2.211(3) 1_556 ?
Zn2 C11 2.474(3) 1_556 ?
N1 C5 1.323(4) . ?
N1 C6 1.349(4) . ?
N2 C33 1.329(4) . ?
N2 C28 1.347(4) . ?
N3 C41 1.321(5) . ?
N3 C45 1.355(5) . ?
N4 C52 1.325(5) . ?
N4 C49 1.355(5) . ?
N5 C53 1.337(5) . ?
N5 C57 1.343(5) . ?
N6 C64 1.322(5) . ?
N6 C61 1.358(5) . ?
O1 C1 1.254(5) . ?
O2 C1 1.233(5) . ?
O3 C18 1.213(4) . ?
O4 C18 1.311(4) . ?
O4 H4 0.8200 . ?
O5 C11 1.254(5) . ?
O5 Zn2 2.103(3) 1_554 ?
O6 C11 1.246(4) . ?
O6 Zn2 2.211(3) 1_554 ?
O7 C21 1.263(4) . ?
O8 C21 1.243(4) . ?
O9 C30 1.234(4) . ?
O10 C30 1.250(4) . ?
O11 C38 1.309(4) . ?
O11 H11 0.8200 . ?
O12 C38 1.214(4) . ?
C1 C2 1.522(4) . ?
C2 C3 1.378(4) . ?
C2 C6 1.391(4) . ?
C3 C4 1.391(4) . ?
C3 H3 0.9300 . ?
C4 C5 1.394(4) . ?
C4 C14 1.485(4) . ?
C5 H5 0.9300 . ?
C6 C7 1.481(4) . ?
C7 C13 1.392(4) . ?
C7 C8 1.396(4) . ?
C8 C9 1.378(4) . ?
C8 H8 0.9300 . ?
C9 C10 1.384(5) . ?
C9 H9 0.9300 . ?
C10 C12 1.392(5) . ?
C10 C11 1.504(4) . ?
C11 Zn2 2.473(3) 1_554 ?
C12 C13 1.377(4) . ?
C12 H12 0.9300 . ?
C13 H13 0.9300 . ?
C14 C20 1.392(4) . ?
C14 C15 1.395(4) . ?
C15 C16 1.381(4) . ?
C15 H15 0.9300 . ?
C16 C17 1.395(4) . ?
C16 H16 0.9300 . ?
C17 C19 1.384(4) . ?
C17 C18 1.490(4) . ?
C19 C20 1.377(4) . ?
C19 H19 0.9300 . ?
C20 H20 0.9300 . ?
C21 C22 1.498(4) . ?
C22 C23 1.382(4) . ?
C22 C27 1.393(4) . ?
C23 C24 1.381(4) . ?
C23 H23 0.9300 . ?
C24 C25 1.396(4) . ?
C24 H24 0.9300 . ?
C25 C26 1.396(4) . ?
C25 C28 1.484(4) . ?
C26 C27 1.369(4) . ?
C26 H26 0.9300 . ?
C27 H27 0.9300 . ?
C28 C29 1.396(4) . ?
C29 C31 1.383(4) . ?
C29 C30 1.515(4) . ?
C31 C32 1.388(4) . ?
C31 H31 0.9300 . ?
C32 C33 1.391(4) . ?
C32 C34 1.480(4) . ?
C33 H33 0.9300 . ?
C34 C40 1.391(4) . ?
C34 C35 1.389(4) . ?
C35 C36 1.387(4) . ?
C35 H35 0.9300 . ?
C36 C37 1.381(4) . ?
C36 H36 0.9300 . ?
C37 C39 1.391(4) . ?
C37 C38 1.490(4) . ?
C39 C40 1.381(4) . ?
C39 H39 0.9300 . ?
C40 H40 0.9300 . ?
C41 C42 1.412(6) . ?
C41 H41 0.9300 . ?
C42 C43 1.345(8) . ?
C42 H42 0.9300 . ?
C43 C44 1.399(7) . ?
C43 H43 0.9300 . ?
C44 C45 1.407(5) . ?
C44 C46 1.432(8) . ?
C45 C49 1.436(5) . ?
C46 C47 1.314(9) . ?
C46 H46 0.9300 . ?
C47 C48 1.435(8) . ?
C47 H47 0.9300 . ?
C48 C49 1.412(5) . ?
C48 C50 1.417(8) . ?
C50 C51 1.345(8) . ?
C50 H50 0.9300 . ?
C51 C52 1.394(6) . ?
C51 H51 0.9300 . ?
C52 H52 0.9300 . ?
C53 C54 1.391(5) . ?
C53 H53 0.9300 . ?
C54 C55 1.357(8) . ?
C54 H54 0.9300 . ?
C55 C56 1.399(8) . ?
C55 H55 0.9300 . ?
C56 C57 1.414(6) . ?
C56 C58 1.423(8) . ?
C57 C61 1.432(6) . ?
C58 C59 1.345(10) . ?
C58 H58 0.9300 . ?
C59 C60 1.424(9) . ?
C59 H59 0.9300 . ?
C60 C62 1.396(9) . ?
C60 C61 1.407(5) . ?
C62 C63 1.340(9) . ?
C62 H62 0.9300 . ?
C63 C64 1.413(7) . ?
C63 H63 0.9300 . ?
C64 H64 0.9300 . ?

loop_
_geom_hbond_atom_site_label_D
_geom_hbond_atom_site_label_H
_geom_hbond_atom_site_label_A
_geom_hbond_distance_DH
_geom_hbond_distance_HA
_geom_hbond_distance_DA
_geom_hbond_angle_DHA
_geom_hbond_site_symmetry_A
C64 H64 O12 0.93 2.51 3.089(5) 120.9 2_556
C53 H53 O10 0.93 2.66 3.166(5) 115.0 .
C52 H52 O2 0.93 2.50 3.124(5) 124.6 .
C51 H51 O7 0.93 2.36 3.109(5) 137.9 3_655
C42 H42 O3 0.93 2.62 3.248(5) 125.8 4_565
C41 H41 O3 0.93 2.61 3.225(5) 124.1 2_545
C33 H33 O3 0.93 2.51 3.194(4) 130.8 1_545
C5 H5 O12 0.93 2.41 3.130(4) 134.2 1_564
O11 H11 N1 0.82 1.85 2.665(3) 177.9 1_546
O4 H4 N2 0.82 1.89 2.698(3) 169.3 1_565

loop_
_geom_torsion_atom_site_label_1
_geom_torsion_atom_site_label_2
_geom_torsion_atom_site_label_3
_geom_torsion_atom_site_label_4
_geom_torsion
_geom_torsion_site_symmetry_1
_geom_torsion_site_symmetry_2
_geom_torsion_site_symmetry_3
_geom_torsion_site_symmetry_4
_geom_torsion_publ_flag
Zn1 O2 C1 O1 0.2(3) . . . . ?
Zn1 O2 C1 C2 178.0(3) . . . . ?
Zn1 O1 C1 O2 -0.2(4) . . . . ?
Zn1 O1 C1 C2 -178.0(2) . . . . ?
O2 C1 C2 C3 -89.2(4) . . . . ?
O1 C1 C2 C3 88.8(4) . . . . ?
O2 C1 C2 C6 87.0(4) . . . . ?
O1 C1 C2 C6 -95.1(4) . . . . ?
C6 C2 C3 C4 -0.5(5) . . . . ?
C1 C2 C3 C4 175.8(3) . . . . ?
C2 C3 C4 C5 1.1(5) . . . . ?
C2 C3 C4 C14 -178.5(3) . . . . ?
C6 N1 C5 C4 -0.9(5) . . . . ?
C3 C4 C5 N1 -0.4(5) . . . . ?
C14 C4 C5 N1 179.1(3) . . . . ?
C5 N1 C6 C2 1.6(5) . . . . ?
C5 N1 C6 C7 -179.3(3) . . . . ?
C3 C2 C6 N1 -1.0(5) . . . . ?
C1 C2 C6 N1 -177.0(3) . . . . ?
C3 C2 C6 C7 -179.9(3) . . . . ?
C1 C2 C6 C7 4.0(5) . . . . ?
N1 C6 C7 C13 46.9(4) . . . . ?
C2 C6 C7 C13 -134.1(3) . . . . ?
N1 C6 C7 C8 -130.8(3) . . . . ?
C2 C6 C7 C8 48.1(4) . . . . ?
C13 C7 C8 C9 -1.2(5) . . . . ?
C6 C7 C8 C9 176.7(3) . . . . ?
C7 C8 C9 C10 1.1(5) . . . . ?
C8 C9 C10 C12 -0.4(5) . . . . ?
C8 C9 C10 C11 -174.9(3) . . . . ?
Zn2 O6 C11 O5 4.7(3) 1_554 . . . ?
Zn2 O6 C11 C10 -173.1(3) 1_554 . . . ?
Zn2 O5 C11 O6 -4.9(3) 1_554 . . . ?
Zn2 O5 C11 C10 172.9(2) 1_554 . . . ?
C9 C10 C11 O6 166.6(3) . . . . ?
C12 C10 C11 O6 -7.7(5) . . . . ?
C9 C10 C11 O5 -11.2(5) . . . . ?
C12 C10 C11 O5 174.5(3) . . . . ?
C9 C10 C12 C13 -0.3(5) . . . . ?
C11 C10 C12 C13 174.0(3) . . . . ?
C10 C12 C13 C7 0.3(5) . . . . ?
C8 C7 C13 C12 0.4(5) . . . . ?
C6 C7 C13 C12 -177.4(3) . . . . ?
C3 C4 C14 C20 -149.0(3) . . . . ?
C5 C4 C14 C20 31.4(4) . . . . ?
C3 C4 C14 C15 30.2(4) . . . . ?
C5 C4 C14 C15 -149.4(3) . . . . ?
C20 C14 C15 C16 0.3(5) . . . . ?
C4 C14 C15 C16 -178.9(3) . . . . ?
C14 C15 C16 C17 0.4(5) . . . . ?
C15 C16 C17 C19 -0.9(5) . . . . ?
C15 C16 C17 C18 177.8(3) . . . . ?
C19 C17 C18 O3 176.3(3) . . . . ?
C16 C17 C18 O3 -2.3(5) . . . . ?
C19 C17 C18 O4 -2.5(4) . . . . ?
C16 C17 C18 O4 178.8(3) . . . . ?
C16 C17 C19 C20 0.7(5) . . . . ?
C18 C17 C19 C20 -178.0(3) . . . . ?
C17 C19 C20 C14 0.1(5) . . . . ?
C15 C14 C20 C19 -0.6(5) . . . . ?
C4 C14 C20 C19 178.6(3) . . . . ?
Zn1 O8 C21 O7 5.4(3) . . . . ?
Zn1 O8 C21 C22 -171.7(3) . . . . ?
Zn1 O7 C21 O8 -5.8(3) . . . . ?
Zn1 O7 C21 C22 171.4(2) . . . . ?
O8 C21 C22 C23 -173.3(3) . . . . ?
O7 C21 C22 C23 9.5(4) . . . . ?
O8 C21 C22 C27 11.0(5) . . . . ?
O7 C21 C22 C27 -166.2(3) . . . . ?
C27 C22 C23 C24 -0.1(4) . . . . ?
C21 C22 C23 C24 -175.8(3) . . . . ?
C22 C23 C24 C25 -0.6(4) . . . . ?
C23 C24 C25 C26 0.5(4) . . . . ?
C23 C24 C25 C28 179.1(3) . . . . ?
C24 C25 C26 C27 0.4(4) . . . . ?
C28 C25 C26 C27 -178.2(3) . . . . ?
C25 C26 C27 C22 -1.1(5) . . . . ?
C23 C22 C27 C26 1.0(5) . . . . ?
C21 C22 C27 C26 176.8(3) . . . . ?
C33 N2 C28 C29 -0.3(4) . . . . ?
C33 N2 C28 C25 179.0(3) . . . . ?
C24 C25 C28 N2 -43.5(4) . . . . ?
C26 C25 C28 N2 135.0(3) . . . . ?
C24 C25 C28 C29 135.8(3) . . . . ?
C26 C25 C28 C29 -45.7(4) . . . . ?
N2 C28 C29 C31 -0.9(4) . . . . ?
C25 C28 C29 C31 179.9(3) . . . . ?
N2 C28 C29 C30 170.4(3) . . . . ?
C25 C28 C29 C30 -8.9(4) . . . . ?
Zn2 O9 C30 O10 0.8(3) . . . . ?
Zn2 O9 C30 C29 179.4(2) . . . . ?
Zn2 O10 C30 O9 -0.8(3) . . . . ?
Zn2 O10 C30 C29 -179.5(2) . . . . ?
C31 C29 C30 O9 -93.4(4) . . . . ?
C28 C29 C30 O9 95.2(4) . . . . ?
C31 C29 C30 O10 85.3(4) . . . . ?
C28 C29 C30 O10 -86.1(4) . . . . ?
C28 C29 C31 C32 1.6(5) . . . . ?
C30 C29 C31 C32 -170.1(3) . . . . ?
C29 C31 C32 C33 -1.2(5) . . . . ?
C29 C31 C32 C34 175.7(3) . . . . ?
C28 N2 C33 C32 0.8(5) . . . . ?
C31 C32 C33 N2 0.0(5) . . . . ?
C34 C32 C33 N2 -177.0(3) . . . . ?
C31 C32 C34 C40 -32.8(5) . . . . ?
C33 C32 C34 C40 144.0(3) . . . . ?
C31 C32 C34 C35 146.1(3) . . . . ?
C33 C32 C34 C35 -37.1(5) . . . . ?
C40 C34 C35 C36 0.3(5) . . . . ?
C32 C34 C35 C36 -178.6(3) . . . . ?
C34 C35 C36 C37 0.7(5) . . . . ?
C35 C36 C37 C39 -0.9(5) . . . . ?
C35 C36 C37 C38 179.9(3) . . . . ?
C36 C37 C38 O12 -170.2(3) . . . . ?
C39 C37 C38 O12 10.5(5) . . . . ?
C36 C37 C38 O11 11.8(5) . . . . ?
C39 C37 C38 O11 -167.4(3) . . . . ?
C36 C37 C39 C40 0.2(5) . . . . ?
C38 C37 C39 C40 179.5(3) . . . . ?
C37 C39 C40 C34 0.7(5) . . . . ?
C35 C34 C40 C39 -1.0(5) . . . . ?
C32 C34 C40 C39 177.9(3) . . . . ?
C45 N3 C41 C42 -0.4(6) . . . . ?
Zn1 N3 C41 C42 -176.6(3) . . . . ?
N3 C41 C42 C43 0.6(7) . . . . ?
C41 C42 C43 C44 -0.8(8) . . . . ?
C42 C43 C44 C45 0.9(7) . . . . ?
C42 C43 C44 C46 -178.0(5) . . . . ?
C41 N3 C45 C44 0.5(5) . . . . ?
Zn1 N3 C45 C44 177.3(3) . . . . ?
C41 N3 C45 C49 -179.5(3) . . . . ?
Zn1 N3 C45 C49 -2.7(4) . . . . ?
C43 C44 C45 N3 -0.8(6) . . . . ?
C46 C44 C45 N3 178.2(4) . . . . ?
C43 C44 C45 C49 179.2(4) . . . . ?
C46 C44 C45 C49 -1.8(6) . . . . ?
C43 C44 C46 C47 179.0(6) . . . . ?
C45 C44 C46 C47 0.1(8) . . . . ?
C44 C46 C47 C48 0.7(10) . . . . ?
C46 C47 C48 C49 0.3(9) . . . . ?
C46 C47 C48 C50 -179.4(6) . . . . ?
C52 N4 C49 C48 1.1(5) . . . . ?
Zn1 N4 C49 C48 179.2(3) . . . . ?
C52 N4 C49 C45 -177.8(3) . . . . ?
Zn1 N4 C49 C45 0.3(4) . . . . ?
C50 C48 C49 N4 -1.1(6) . . . . ?
C47 C48 C49 N4 179.1(4) . . . . ?
C50 C48 C49 C45 177.8(4) . . . . ?
C47 C48 C49 C45 -2.0(6) . . . . ?
N3 C45 C49 N4 1.7(4) . . . . ?
C44 C45 C49 N4 -178.3(3) . . . . ?
N3 C45 C49 C48 -177.2(3) . . . . ?
C44 C45 C49 C48 2.8(5) . . . . ?
C49 C48 C50 C51 0.5(7) . . . . ?
C47 C48 C50 C51 -179.8(5) . . . . ?
C48 C50 C51 C52 0.1(8) . . . . ?
C49 N4 C52 C51 -0.5(5) . . . . ?
Zn1 N4 C52 C51 -178.2(3) . . . . ?
C50 C51 C52 N4 -0.1(7) . . . . ?
C57 N5 C53 C54 -0.6(5) . . . . ?
Zn2 N5 C53 C54 175.1(3) . . . . ?
N5 C53 C54 C55 2.0(6) . . . . ?
C53 C54 C55 C56 -1.6(7) . . . . ?
C54 C55 C56 C57 -0.1(7) . . . . ?
C54 C55 C56 C58 -179.3(5) . . . . ?
C53 N5 C57 C56 -1.3(5) . . . . ?
Zn2 N5 C57 C56 -177.6(3) . . . . ?
C53 N5 C57 C61 177.0(3) . . . . ?
Zn2 N5 C57 C61 0.7(4) . . . . ?
C55 C56 C57 N5 1.6(6) . . . . ?
C58 C56 C57 N5 -179.1(4) . . . . ?
C55 C56 C57 C61 -176.6(4) . . . . ?
C58 C56 C57 C61 2.6(6) . . . . ?
C55 C56 C58 C59 177.0(6) . . . . ?
C57 C56 C58 C59 -2.2(9) . . . . ?
C56 C58 C59 C60 1.5(11) . . . . ?
C58 C59 C60 C62 -178.9(6) . . . . ?
C58 C59 C60 C61 -1.1(9) . . . . ?
C64 N6 C61 C60 -0.3(5) . . . . ?
Zn2 N6 C61 C60 -179.2(3) . . . . ?
C64 N6 C61 C57 -179.3(3) . . . . ?
Zn2 N6 C61 C57 1.8(4) . . . . ?
C62 C60 C61 N6 0.5(6) . . . . ?
C59 C60 C61 N6 -177.4(4) . . . . ?
C62 C60 C61 C57 179.5(4) . . . . ?
C59 C60 C61 C57 1.6(6) . . . . ?
N5 C57 C61 N6 -1.7(5) . . . . ?
C56 C57 C61 N6 176.6(3) . . . . ?
N5 C57 C61 C60 179.3(3) . . . . ?
C56 C57 C61 C60 -2.4(5) . . . . ?
C61 C60 C62 C63 -1.2(8) . . . . ?
C59 C60 C62 C63 176.6(5) . . . . ?
C60 C62 C63 C64 1.6(8) . . . . ?
C61 N6 C64 C63 0.7(6) . . . . ?
Zn2 N6 C64 C63 179.4(3) . . . . ?
C62 C63 C64 N6 -1.4(8) . . . . ?
